data_7035644
loop_
_publ_author_name
'Al-Jibori, Subhi A'
'Irzoqi, Ahmed A.'
'Al-Saraj, Emad G H'
'Al-Janabi, Ahmed S M'
'Basak-Modi, Sucharita'
'Ghosh, Shishir'
'Merzweiler, Kurt'
'Wagner, Christoph'
'Schmidt, Harry'
'Hogarth, Graeme'

_publ_section_title
;
 Formation of ortho-cyano-aminothiophenolate ligands with versatile
 binding modes via facile carbon-sulfur bond cleavage of
 2-aminobenzothiazoles at mercury(ii) centres.
;
_journal_issue 32
_journal_name_full 'Dalton transactions (Cambridge, England : 2003)'
_journal_page_first 14217
_journal_page_last 14219
_journal_paper_doi 10.1039/c5dt02080h
_journal_volume 44
_journal_year 2015
_chemical_formula_sum 'C27 H20 Br Cl6 Hg N2 P S'
_chemical_formula_weight 928.68
_chemical_name_systematic
;
?
;
_space_group_IT_number 2
_symmetry_cell_setting triclinic
_symmetry_space_group_name_Hall '-P 1'
_symmetry_space_group_name_H-M 'P -1'
_atom_sites_solution_hydrogens geom
_atom_sites_solution_primary heavy
_atom_sites_solution_secondary difmap
_audit_creation_method SHELXL-97
_audit_update_record
;
2013-04-16 deposited with the CCDC.
2015-07-06 downloaded from the CCDC.
;
_cell_angle_alpha 86.793(4)
_cell_angle_beta 79.034(4)
_cell_angle_gamma 87.326(5)
_cell_formula_units_Z 2
_cell_length_a 9.444(3)
_cell_length_b 12.224(3)
_cell_length_c 13.807(4)
_cell_measurement_temperature 150(2)
_cell_volume 1561.3(8)
_computing_cell_refinement 'Bruker SAINT'
_computing_data_collection 'Bruker SMART'
_computing_data_reduction 'Bruker SAINT'
_computing_structure_refinement 'SHELXL-97 (Sheldrick, 1997)'
_computing_structure_solution 'SHELXS-97 (Sheldrick, 1990)'
_diffrn_ambient_temperature 150(2)
_diffrn_measured_fraction_theta_full 0.966
_diffrn_measured_fraction_theta_max 0.877
_diffrn_measurement_device_type 'Bruker SMART 1K CCD diffractometer'
_diffrn_measurement_method '\w rotation with narrow frames'
_diffrn_radiation_monochromator graphite
_diffrn_radiation_source 'fine-focus sealed tube'
_diffrn_radiation_type MoK\a
_diffrn_radiation_wavelength 0.71073
_diffrn_reflns_av_R_equivalents 0.0489
_diffrn_reflns_av_sigmaI/netI 0.0947
_diffrn_reflns_limit_h_max 12
_diffrn_reflns_limit_h_min -12
_diffrn_reflns_limit_k_max 16
_diffrn_reflns_limit_k_min -15
_diffrn_reflns_limit_l_max 17
_diffrn_reflns_limit_l_min -17
_diffrn_reflns_number 12571
_diffrn_reflns_theta_full 26.00
_diffrn_reflns_theta_max 28.25
_diffrn_reflns_theta_min 2.42
_exptl_absorpt_coefficient_mu 6.862
_exptl_absorpt_correction_T_max 0.4065
_exptl_absorpt_correction_T_min 0.1607
_exptl_absorpt_correction_type multi-scan
_exptl_crystal_colour yellow
_exptl_crystal_density_diffrn 1.975
_exptl_crystal_density_method 'not measured'
_exptl_crystal_description block
_exptl_crystal_F_000 888
_exptl_crystal_size_max 0.42
_exptl_crystal_size_mid 0.18
_exptl_crystal_size_min 0.16
_refine_diff_density_max 2.471
_refine_diff_density_min -2.651
_refine_diff_density_rms 0.197
_refine_ls_extinction_method none
_refine_ls_goodness_of_fit_ref 0.942
_refine_ls_hydrogen_treatment constr
_refine_ls_matrix_type full
_refine_ls_number_parameters 352
_refine_ls_number_reflns 6784
_refine_ls_number_restraints 0
_refine_ls_restrained_S_all 0.942
_refine_ls_R_factor_all 0.0581
_refine_ls_R_factor_gt 0.0449
_refine_ls_shift/su_max 0.001
_refine_ls_shift/su_mean 0.000
_refine_ls_structure_factor_coef Fsqd
_refine_ls_weighting_details 'calc w=1/[\s^2^(Fo^2^)+(0.0426P)^2^+0.0000P] where P=(Fo^2^+2Fc^2^)/3'
_refine_ls_weighting_scheme calc
_refine_ls_wR_factor_gt 0.0945
_refine_ls_wR_factor_ref 0.0966
_reflns_number_gt 5189
_reflns_number_total 6784
_reflns_threshold_expression I>2\s(I)
_cod_data_source_file c5dt02080h2.cif
_cod_data_source_block str0940
_cod_depositor_comments 'Adding full bibliography for 7035643--7035645.cif.'
_cod_original_cell_volume 1561.4(7)
_cod_original_sg_symbol_H-M P-1
_cod_database_code 7035644

loop_
_symmetry_equiv_pos_as_xyz
'x, y, z'
'-x, -y, -z'

loop_
_atom_site_label
_atom_site_type_symbol
_atom_site_fract_x
_atom_site_fract_y
_atom_site_fract_z
_atom_site_U_iso_or_equiv
_atom_site_adp_type
_atom_site_occupancy
_atom_site_symmetry_multiplicity
_atom_site_calc_flag
_atom_site_refinement_flags
Hg1 Hg 0.32857(3) 0.06163(2) 0.494002(18) 0.02173(9) Uani 1 1 d .
Br1 Br 0.61325(9) -0.21538(6) 0.04135(5) 0.0402(2) Uani 1 1 d .
P1 P 0.14473(16) 0.16905(13) 0.59079(12) 0.0198(3) Uani 1 1 d .
S1 S 0.42301(16) -0.11037(12) 0.42660(11) 0.0202(3) Uani 1 1 d .
N1 N 0.4539(5) 0.1251(4) 0.3466(4) 0.0245(12) Uani 1 1 d .
N2 N 0.4912(6) 0.3211(5) 0.3165(4) 0.0348(14) Uani 1 1 d .
C1 C 0.4743(7) 0.2279(5) 0.3266(5) 0.0238(14) Uani 1 1 d .
C2 C 0.4820(6) -0.0634(5) 0.3036(4) 0.0166(12) Uani 1 1 d .
C3 C 0.4936(6) 0.0477(5) 0.2755(4) 0.0207(13) Uani 1 1 d .
C4 C 0.5440(6) 0.0767(5) 0.1765(5) 0.0226(14) Uani 1 1 d .
H4A H 0.5533 0.1521 0.1566 0.027 Uiso 1 1 calc R
C5 C 0.5804(7) 0.0002(5) 0.1074(5) 0.0265(15) Uani 1 1 d .
H5A H 0.6142 0.0221 0.0401 0.032 Uiso 1 1 calc R
C6 C 0.5680(6) -0.1089(5) 0.1356(4) 0.0231(14) Uani 1 1 d .
C7 C 0.5193(6) -0.1400(5) 0.2332(5) 0.0225(14) Uani 1 1 d .
H7A H 0.5113 -0.2157 0.2521 0.027 Uiso 1 1 calc R
C8 C 0.2196(6) 0.2795(5) 0.6417(5) 0.0203(13) Uani 1 1 d .
C9 C 0.3313(7) 0.3349(5) 0.5844(5) 0.0281(15) Uani 1 1 d .
H9A H 0.3684 0.3141 0.5188 0.034 Uiso 1 1 calc R
C10 C 0.3884(8) 0.4192(6) 0.6214(5) 0.0336(17) Uani 1 1 d .
H10A H 0.4659 0.4574 0.5820 0.040 Uiso 1 1 calc R
C11 C 0.3343(8) 0.4495(5) 0.7160(5) 0.0330(17) Uani 1 1 d .
H11A H 0.3754 0.5083 0.7419 0.040 Uiso 1 1 calc R
C12 C 0.2229(8) 0.3962(6) 0.7726(5) 0.0337(17) Uani 1 1 d .
H12A H 0.1854 0.4182 0.8377 0.040 Uiso 1 1 calc R
C13 C 0.1645(7) 0.3105(5) 0.7359(5) 0.0292(16) Uani 1 1 d .
H13A H 0.0864 0.2728 0.7753 0.035 Uiso 1 1 calc R
C14 C 0.0199(7) 0.2260(5) 0.5177(4) 0.0203(13) Uani 1 1 d .
C15 C -0.0109(8) 0.1678(6) 0.4418(5) 0.0324(16) Uani 1 1 d .
H15A H 0.0368 0.0993 0.4254 0.039 Uiso 1 1 calc R
C16 C -0.1131(8) 0.2123(6) 0.3906(6) 0.0400(19) Uani 1 1 d .
H16A H -0.1365 0.1728 0.3388 0.048 Uiso 1 1 calc R
C17 C -0.1804(8) 0.3085(6) 0.4111(6) 0.0373(18) Uani 1 1 d .
H17A H -0.2510 0.3361 0.3745 0.045 Uiso 1 1 calc R
C18 C -0.1488(8) 0.3677(6) 0.4841(6) 0.042(2) Uani 1 1 d .
H18A H -0.1952 0.4374 0.4968 0.051 Uiso 1 1 calc R
C19 C -0.0495(7) 0.3271(6) 0.5400(6) 0.0351(17) Uani 1 1 d .
H19A H -0.0291 0.3672 0.5923 0.042 Uiso 1 1 calc R
C20 C 0.0476(7) 0.0901(5) 0.6918(5) 0.0233(14) Uani 1 1 d .
C21 C 0.1274(7) 0.0332(5) 0.7548(5) 0.0292(16) Uani 1 1 d .
H21A H 0.2295 0.0376 0.7426 0.035 Uiso 1 1 calc R
C22 C 0.0600(7) -0.0290(6) 0.8341(5) 0.0335(17) Uani 1 1 d .
H22A H 0.1149 -0.0665 0.8775 0.040 Uiso 1 1 calc R
C23 C -0.0863(7) -0.0371(6) 0.8509(5) 0.0333(17) Uani 1 1 d .
H23A H -0.1331 -0.0816 0.9051 0.040 Uiso 1 1 calc R
C24 C -0.1657(7) 0.0189(6) 0.7894(5) 0.0343(17) Uani 1 1 d .
H24A H -0.2676 0.0130 0.8016 0.041 Uiso 1 1 calc R
C25 C -0.1007(7) 0.0833(5) 0.7110(5) 0.0241(14) Uani 1 1 d .
H25A H -0.1571 0.1231 0.6699 0.029 Uiso 1 1 calc R
C26 C 0.7080(9) 0.5158(7) 0.7736(6) 0.049(2) Uani 1 1 d .
H26A H 0.6347 0.5451 0.7343 0.059 Uiso 1 1 calc R
C27 C 0.8662(8) 0.3354(6) 0.0083(6) 0.044(2) Uani 1 1 d .
H27A H 0.8535 0.3957 -0.0417 0.052 Uiso 1 1 calc R
Cl1 Cl 0.7154(3) 0.37366(19) 0.7719(2) 0.0666(7) Uani 1 1 d .
Cl2 Cl 0.6533(3) 0.5544(2) 0.89537(19) 0.0685(7) Uani 1 1 d .
Cl3 Cl 0.8723(3) 0.5655(2) 0.7200(2) 0.0828(8) Uani 1 1 d .
Cl4 Cl 0.7233(3) 0.3413(2) 0.1041(2) 0.0895(10) Uani 1 1 d .
Cl5 Cl 1.0237(3) 0.3551(3) 0.0515(2) 0.0900(9) Uani 1 1 d .
Cl6 Cl 0.8767(3) 0.21139(18) -0.04750(16) 0.0729(8) Uani 1 1 d .

loop_
_atom_site_aniso_label
_atom_site_aniso_U_11
_atom_site_aniso_U_22
_atom_site_aniso_U_33
_atom_site_aniso_U_23
_atom_site_aniso_U_13
_atom_site_aniso_U_12
Hg1 0.02553(13) 0.01822(13) 0.01926(13) -0.00366(9) 0.00084(9) 0.00451(9)
Br1 0.0613(5) 0.0333(4) 0.0235(4) -0.0110(3) -0.0008(3) 0.0080(4)
P1 0.0224(8) 0.0152(8) 0.0208(8) -0.0040(7) -0.0013(6) 0.0016(6)
S1 0.0276(8) 0.0146(7) 0.0165(7) -0.0016(6) 0.0001(6) 0.0008(6)
N1 0.030(3) 0.023(3) 0.018(3) -0.003(2) 0.000(2) -0.003(2)
N2 0.048(4) 0.026(3) 0.029(3) 0.004(3) -0.004(3) -0.005(3)
C1 0.032(4) 0.017(3) 0.023(3) 0.001(3) -0.007(3) 0.003(3)
C2 0.016(3) 0.019(3) 0.014(3) -0.001(2) -0.002(2) 0.000(2)
C3 0.020(3) 0.021(3) 0.021(3) -0.001(3) -0.003(2) 0.001(3)
C4 0.029(3) 0.017(3) 0.021(3) -0.001(3) -0.003(3) -0.005(3)
C5 0.028(3) 0.030(4) 0.023(3) 0.000(3) -0.006(3) -0.005(3)
C6 0.025(3) 0.028(4) 0.017(3) -0.005(3) -0.005(3) 0.001(3)
C7 0.019(3) 0.023(3) 0.026(3) -0.005(3) -0.004(3) 0.001(3)
C8 0.026(3) 0.011(3) 0.024(3) -0.003(3) -0.007(3) 0.004(2)
C9 0.043(4) 0.018(3) 0.021(3) 0.000(3) 0.000(3) 0.000(3)
C10 0.040(4) 0.021(4) 0.038(4) 0.006(3) -0.007(3) -0.004(3)
C11 0.043(4) 0.020(4) 0.039(4) -0.002(3) -0.012(3) -0.006(3)
C12 0.047(4) 0.026(4) 0.028(4) -0.005(3) -0.006(3) -0.002(3)
C13 0.037(4) 0.023(4) 0.025(4) -0.008(3) 0.003(3) 0.000(3)
C14 0.029(3) 0.016(3) 0.018(3) -0.004(3) -0.007(3) -0.005(3)
C15 0.051(4) 0.026(4) 0.021(4) -0.012(3) -0.005(3) 0.000(3)
C16 0.051(5) 0.038(4) 0.040(4) -0.002(4) -0.029(4) -0.009(4)
C17 0.039(4) 0.038(4) 0.038(4) 0.003(4) -0.018(3) -0.001(3)
C18 0.050(5) 0.032(4) 0.047(5) -0.005(4) -0.017(4) 0.014(4)
C19 0.039(4) 0.030(4) 0.038(4) -0.013(3) -0.012(3) 0.010(3)
C20 0.030(3) 0.015(3) 0.024(3) -0.004(3) -0.001(3) -0.002(3)
C21 0.018(3) 0.032(4) 0.035(4) -0.001(3) -0.001(3) 0.002(3)
C22 0.037(4) 0.033(4) 0.030(4) 0.008(3) -0.008(3) -0.002(3)
C23 0.037(4) 0.035(4) 0.026(4) 0.003(3) 0.000(3) -0.004(3)
C24 0.028(4) 0.040(4) 0.034(4) -0.005(3) -0.002(3) -0.004(3)
C25 0.026(3) 0.022(3) 0.026(3) -0.009(3) -0.007(3) 0.003(3)
C26 0.044(5) 0.049(5) 0.052(5) 0.002(4) -0.007(4) 0.005(4)
C27 0.051(5) 0.035(4) 0.039(4) 0.004(4) 0.005(4) 0.002(4)
Cl1 0.0778(16) 0.0467(13) 0.0739(17) -0.0054(12) -0.0100(13) -0.0025(12)
Cl2 0.0643(15) 0.0789(17) 0.0591(15) -0.0218(13) -0.0025(12) 0.0153(13)
Cl3 0.0645(16) 0.0769(19) 0.099(2) -0.0162(17) 0.0131(15) -0.0228(14)
Cl4 0.0761(17) 0.0666(17) 0.108(2) -0.0492(16) 0.0476(16) -0.0272(14)
Cl5 0.0615(16) 0.103(2) 0.106(2) 0.0112(19) -0.0227(16) -0.0014(15)
Cl6 0.136(2) 0.0366(12) 0.0340(12) -0.0054(10) 0.0125(13) 0.0053(13)

loop_
_atom_type_symbol
_atom_type_description
_atom_type_scat_dispersion_real
_atom_type_scat_dispersion_imag
_atom_type_scat_source
C C 0.0033 0.0016 'International Tables Vol C Tables 4.2.6.8 and 6.1.1.4'
H H 0.0000 0.0000 'International Tables Vol C Tables 4.2.6.8 and 6.1.1.4'
N N 0.0061 0.0033 'International Tables Vol C Tables 4.2.6.8 and 6.1.1.4'
P P 0.1023 0.0942 'International Tables Vol C Tables 4.2.6.8 and 6.1.1.4'
S S 0.1246 0.1234 'International Tables Vol C Tables 4.2.6.8 and 6.1.1.4'
Cl Cl 0.1484 0.1585 'International Tables Vol C Tables 4.2.6.8 and 6.1.1.4'
Br Br -0.2901 2.4595 'International Tables Vol C Tables 4.2.6.8 and 6.1.1.4'
Hg Hg -2.3894 9.2266 'International Tables Vol C Tables 4.2.6.8 and 6.1.1.4'

loop_
_geom_angle_atom_site_label_1
_geom_angle_atom_site_label_2
_geom_angle_atom_site_label_3
_geom_angle
_geom_angle_site_symmetry_3
N1 Hg1 P1 122.19(13) .
N1 Hg1 S1 80.76(14) .
P1 Hg1 S1 151.40(6) .
N1 Hg1 S1 86.06(14) 2_656
P1 Hg1 S1 101.62(5) 2_656
S1 Hg1 S1 96.43(5) 2_656
C20 P1 C14 108.4(3) .
C20 P1 C8 107.0(3) .
C14 P1 C8 108.2(3) .
C20 P1 Hg1 111.5(2) .
C14 P1 Hg1 110.7(2) .
C8 P1 Hg1 111.0(2) .
C2 S1 Hg1 98.4(2) .
C2 S1 Hg1 99.1(2) 2_656
Hg1 S1 Hg1 83.57(5) 2_656
C1 N1 C3 121.8(5) .
C1 N1 Hg1 122.1(4) .
C3 N1 Hg1 115.7(4) .
N2 C1 N1 174.6(7) .
C7 C2 C3 119.3(6) .
C7 C2 S1 118.1(5) .
C3 C2 S1 122.6(5) .
N1 C3 C4 122.5(6) .
N1 C3 C2 119.2(5) .
C4 C3 C2 118.3(6) .
C5 C4 C3 121.9(6) .
C4 C5 C6 119.4(6) .
C5 C6 C7 120.0(6) .
C5 C6 Br1 120.2(5) .
C7 C6 Br1 119.8(5) .
C2 C7 C6 121.0(6) .
C13 C8 C9 120.2(6) .
C13 C8 P1 120.7(5) .
C9 C8 P1 119.1(5) .
C10 C9 C8 119.8(6) .
C9 C10 C11 120.1(7) .
C12 C11 C10 120.5(7) .
C11 C12 C13 120.0(7) .
C12 C13 C8 119.5(7) .
C15 C14 C19 120.5(6) .
C15 C14 P1 119.8(5) .
C19 C14 P1 119.7(5) .
C16 C15 C14 117.8(6) .
C17 C16 C15 122.4(7) .
C16 C17 C18 120.4(6) .
C17 C18 C19 120.4(7) .
C18 C19 C14 118.5(7) .
C25 C20 C21 119.0(6) .
C25 C20 P1 123.7(5) .
C21 C20 P1 117.3(5) .
C22 C21 C20 120.5(6) .
C23 C22 C21 119.9(6) .
C22 C23 C24 120.0(7) .
C25 C24 C23 121.0(7) .
C24 C25 C20 119.5(6) .
Cl3 C26 Cl1 109.7(4) .
Cl3 C26 Cl2 112.3(5) .
Cl1 C26 Cl2 109.0(5) .
Cl4 C27 Cl6 111.1(5) .
Cl4 C27 Cl5 109.1(5) .
Cl6 C27 Cl5 110.4(4) .

loop_
_geom_bond_atom_site_label_1
_geom_bond_atom_site_label_2
_geom_bond_distance
_geom_bond_site_symmetry_2
Hg1 N1 2.266(5) .
Hg1 P1 2.3718(16) .
Hg1 S1 2.4105(16) .
Hg1 S1 2.8710(17) 2_656
Br1 C6 1.870(6) .
P1 C20 1.779(6) .
P1 C14 1.786(6) .
P1 C8 1.789(7) .
S1 C2 1.757(6) .
S1 Hg1 2.8710(17) 2_656
N1 C1 1.287(8) .
N1 C3 1.390(8) .
N2 C1 1.154(8) .
C2 C7 1.374(9) .
C2 C3 1.394(8) .
C3 C4 1.391(8) .
C4 C5 1.359(9) .
C5 C6 1.372(9) .
C6 C7 1.377(8) .
C8 C13 1.373(9) .
C8 C9 1.374(9) .
C9 C10 1.352(9) .
C10 C11 1.373(10) .
C11 C12 1.355(10) .
C12 C13 1.371(10) .
C14 C15 1.382(9) .
C14 C19 1.394(9) .
C15 C16 1.376(9) .
C16 C17 1.329(10) .
C17 C18 1.358(11) .
C18 C19 1.381(9) .
C20 C25 1.380(9) .
C20 C21 1.394(8) .
C21 C22 1.367(9) .
C22 C23 1.364(9) .
C23 C24 1.372(9) .
C24 C25 1.366(9) .
C26 Cl3 1.710(9) .
C26 Cl1 1.736(9) .
C26 Cl2 1.748(9) .
C27 Cl4 1.703(8) .
C27 Cl6 1.729(8) .
C27 Cl5 1.735(9) .

loop_
_geom_torsion_atom_site_label_1
_geom_torsion_atom_site_label_2
_geom_torsion_atom_site_label_3
_geom_torsion_atom_site_label_4
_geom_torsion
_geom_torsion_site_symmetry_1
_geom_torsion_site_symmetry_4
N1 Hg1 P1 C20 170.7(3) . .
S1 Hg1 P1 C20 31.4(3) . .
S1 Hg1 P1 C20 -96.6(2) 2_656 .
N1 Hg1 P1 C14 50.0(3) . .
S1 Hg1 P1 C14 -89.3(2) . .
S1 Hg1 P1 C14 142.7(2) 2_656 .
N1 Hg1 P1 C8 -70.1(3) . .
S1 Hg1 P1 C8 150.6(2) . .
S1 Hg1 P1 C8 22.6(2) 2_656 .
N1 Hg1 S1 C2 -13.3(2) . .
P1 Hg1 S1 C2 132.7(2) . .
S1 Hg1 S1 C2 -98.3(2) 2_656 .
N1 Hg1 S1 Hg1 84.93(14) . 2_656
P1 Hg1 S1 Hg1 -129.05(10) . 2_656
S1 Hg1 S1 Hg1 0.0 2_656 2_656
P1 Hg1 N1 C1 27.8(5) . .
S1 Hg1 N1 C1 -170.6(5) . .
S1 Hg1 N1 C1 -73.4(5) 2_656 .
P1 Hg1 N1 C3 -145.3(4) . .
S1 Hg1 N1 C3 16.3(4) . .
S1 Hg1 N1 C3 113.4(4) 2_656 .
C3 N1 C1 N2 -163(7) . .
Hg1 N1 C1 N2 24(8) . .
Hg1 S1 C2 C7 -167.4(4) . .
Hg1 S1 C2 C7 107.8(5) 2_656 .
Hg1 S1 C2 C3 13.2(5) . .
Hg1 S1 C2 C3 -71.6(5) 2_656 .
C1 N1 C3 C4 -6.6(9) . .
Hg1 N1 C3 C4 166.6(5) . .
C1 N1 C3 C2 173.7(6) . .
Hg1 N1 C3 C2 -13.1(7) . .
C7 C2 C3 N1 179.1(5) . .
S1 C2 C3 N1 -1.5(8) . .
C7 C2 C3 C4 -0.6(8) . .
S1 C2 C3 C4 178.8(5) . .
N1 C3 C4 C5 -179.0(6) . .
C2 C3 C4 C5 0.6(9) . .
C3 C4 C5 C6 -0.3(10) . .
C4 C5 C6 C7 -0.1(9) . .
C4 C5 C6 Br1 178.6(5) . .
C3 C2 C7 C6 0.1(9) . .
S1 C2 C7 C6 -179.2(5) . .
C5 C6 C7 C2 0.2(9) . .
Br1 C6 C7 C2 -178.5(4) . .
C20 P1 C8 C13 -19.6(6) . .
C14 P1 C8 C13 97.0(5) . .
Hg1 P1 C8 C13 -141.4(4) . .
C20 P1 C8 C9 161.9(5) . .
C14 P1 C8 C9 -81.5(5) . .
Hg1 P1 C8 C9 40.1(5) . .
C13 C8 C9 C10 1.0(9) . .
P1 C8 C9 C10 179.5(5) . .
C8 C9 C10 C11 -0.3(9) . .
C9 C10 C11 C12 -0.6(10) . .
C10 C11 C12 C13 0.7(10) . .
C11 C12 C13 C8 -0.1(10) . .
C9 C8 C13 C12 -0.8(9) . .
P1 C8 C13 C12 -179.3(5) . .
C20 P1 C14 C15 -89.2(6) . .
C8 P1 C14 C15 155.1(5) . .
Hg1 P1 C14 C15 33.4(6) . .
C20 P1 C14 C19 88.5(6) . .
C8 P1 C14 C19 -27.1(6) . .
Hg1 P1 C14 C19 -148.9(5) . .
C19 C14 C15 C16 -0.9(10) . .
P1 C14 C15 C16 176.8(5) . .
C14 C15 C16 C17 0.8(11) . .
C15 C16 C17 C18 0.6(12) . .
C16 C17 C18 C19 -2.0(12) . .
C17 C18 C19 C14 1.8(12) . .
C15 C14 C19 C18 -0.3(11) . .
P1 C14 C19 C18 -178.1(6) . .
C14 P1 C20 C25 -4.2(7) . .
C8 P1 C20 C25 112.2(6) . .
Hg1 P1 C20 C25 -126.3(5) . .
C14 P1 C20 C21 176.3(5) . .
C8 P1 C20 C21 -67.2(6) . .
Hg1 P1 C20 C21 54.3(6) . .
C25 C20 C21 C22 0.4(10) . .
P1 C20 C21 C22 179.8(6) . .
C20 C21 C22 C23 1.2(11) . .
C21 C22 C23 C24 -1.4(11) . .
C22 C23 C24 C25 0.1(11) . .
C23 C24 C25 C20 1.5(11) . .
C21 C20 C25 C24 -1.7(10) . .
P1 C20 C25 C24 178.9(5) . .
